data_7250208
loop_
_publ_author_name
'Prohens, Rafel'
'Barbas, Rafael'
'Barcel\'o-Oliver, Miquel'
'Frontera, Antonio'

_publ_section_title
;
 New salt-solvates of Mirabegron: a combined experimental and
 computational study
;
_journal_issue 17
_journal_name_full CrystEngComm
_journal_page_first 2720
_journal_page_last 2728
_journal_paper_doi 10.1039/D4CE01228C
_journal_volume 27
_journal_year 2025
_chemical_formula_moiety 'C21 H25 N4 O2 S, C5 H3 N2 O4, 0.5[C3H8O]'
_chemical_formula_sum 'C27.5 H32 N6 O6.5 S'
_chemical_formula_weight 582.65
_space_group_crystal_system triclinic
_space_group_IT_number 2
_space_group_name_Hall '-P 1'
_space_group_name_H-M_alt 'P -1'
_atom_sites_solution_hydrogens mixed
_atom_sites_solution_primary dual
_audit_creation_date 2025-01-30
_audit_creation_method
;
Olex2 1.5
(compiled 2024.01.12 svn.r2f8d729c for OlexSys, GUI svn.r6928)
;
_audit_update_record
;
2025-03-05 deposited with the CCDC.	2025-03-31 downloaded from the CCDC.
;
_cell_angle_alpha 100.627(5)
_cell_angle_beta 97.557(5)
_cell_angle_gamma 98.458(5)
_cell_formula_units_Z 2
_cell_length_a 7.0067(9)
_cell_length_b 11.6243(15)
_cell_length_c 17.481(2)
_cell_measurement_reflns_used 9957
_cell_measurement_temperature 100.00
_cell_measurement_theta_max 28.31
_cell_measurement_theta_min 2.37
_cell_volume 1365.6(3)
_computing_cell_refinement 'Bruker Apex5, 2024'
_computing_data_collection 'Bruker Apex5, 2024'
_computing_data_reduction 'SAINT v8.40A (Bruker, 2019)'
_computing_molecular_graphics 'Olex2 1.5 (Dolomanov et al., 2009)'
_computing_publication_material 'Olex2 1.5 (Dolomanov et al., 2009)'
_computing_structure_refinement 'SHELXL 2019/3 (Sheldrick, 2015)'
_computing_structure_solution 'SHELXT  (Sheldrick, 2015)'
_diffrn_ambient_temperature 100.00
_diffrn_measured_fraction_theta_full 0.999
_diffrn_measured_fraction_theta_max 0.993
_diffrn_measurement_device_type 'Bruker D8 Venture'
_diffrn_measurement_method '\f and \w scans'
_diffrn_radiation_monochromator multilayer
_diffrn_radiation_type MoK\a
_diffrn_radiation_wavelength 0.71073
_diffrn_reflns_av_R_equivalents 0.0545
_diffrn_reflns_av_unetI/netI 0.0265
_diffrn_reflns_Laue_measured_fraction_full 0.999
_diffrn_reflns_Laue_measured_fraction_max 0.993
_diffrn_reflns_limit_h_max 9
_diffrn_reflns_limit_h_min -9
_diffrn_reflns_limit_k_max 15
_diffrn_reflns_limit_k_min -15
_diffrn_reflns_limit_l_max 23
_diffrn_reflns_limit_l_min -23
_diffrn_reflns_number 56404
_diffrn_reflns_point_group_measured_fraction_full 0.999
_diffrn_reflns_point_group_measured_fraction_max 0.993
_diffrn_reflns_theta_full 25.242
_diffrn_reflns_theta_max 28.373
_diffrn_reflns_theta_min 2.372
_diffrn_source 'high brilliance microfocus sealed tube'
_exptl_absorpt_coefficient_mu 0.175
_exptl_absorpt_correction_T_max 0.7457
_exptl_absorpt_correction_T_min 0.7022
_exptl_absorpt_correction_type multi-scan
_exptl_absorpt_process_details sadabs
_exptl_crystal_colour colourless
_exptl_crystal_density_diffrn 1.417
_exptl_crystal_description block
_exptl_crystal_F_000 614
_exptl_crystal_size_max 0.811
_exptl_crystal_size_mid 0.303
_exptl_crystal_size_min 0.175
_refine_diff_density_max 0.446
_refine_diff_density_min -0.480
_refine_diff_density_rms 0.102
_refine_ls_extinction_coef 0.0112(10)
_refine_ls_extinction_expression Fc^*^=kFc[1+0.001xFc^2^\l^3^/sin(2\q)]^-1/4^
_refine_ls_extinction_method 'SHELXL-2019/2 (Sheldrick 2019)'
_refine_ls_goodness_of_fit_ref 1.296
_refine_ls_hydrogen_treatment mixed
_refine_ls_matrix_type full
_refine_ls_number_parameters 449
_refine_ls_number_reflns 6797
_refine_ls_number_restraints 138
_refine_ls_restrained_S_all 1.290
_refine_ls_R_factor_all 0.0927
_refine_ls_R_factor_gt 0.0889
_refine_ls_shift/su_max 0.000
_refine_ls_shift/su_mean 0.000
_refine_ls_structure_factor_coef Fsqd
_refine_ls_weighting_details 'w=1/[\s^2^(Fo^2^)+6.1431P] where P=(Fo^2^+2Fc^2^)/3'
_refine_ls_weighting_scheme calc
_refine_ls_wR_factor_gt 0.1985
_refine_ls_wR_factor_ref 0.2001
_reflns_Friedel_coverage 0.000
_reflns_number_gt 6376
_reflns_number_total 6797
_reflns_threshold_expression 'I > 2\s(I)'
_cod_data_source_file d4ce01228c2.cif
_cod_data_source_block 1b
_cod_depositor_comments 'Adding full bibliography for 7250208--7250210.cif.'
_cod_original_formula_sum 'C27.50 H32 N6 O6.50 S'
_cod_database_code 7250208
_shelx_shelxl_version_number 2019/3
_shelx_space_group_comment
;
The symmetry employed for this shelxl refinement is uniquely defined
by the following loop, which should always be used as a source of
symmetry information in preference to the above space-group names.
They are only intended as comments.
;
_olex2_refinement_description
;
1. Fixed Uiso
 At 1.2 times of:
  All C(H) groups, All C(H,H) groups, All N(H) groups, All N(H,H,H,H) groups
 At 1.5 times of:
  All O(H) groups
2. Restrained distances
 O2-C15
 1.4 with sigma of 0.01
 C21-C20 = C20A-C21A = C21A-C16A = C21-C16 = C17A-C16A = C17-C16 = C19A-C20A =
 C20-C19 = C18-C17 = C17A-C18A = C19-C18 = C18A-C19A
 1.36 with sigma of 0.02
 C15A-C14A = C15-C14A
 1.5 with sigma of 0.02
 C16-C15 = C16A-C15A
 1.5 with sigma of 0.02
 C14-C15
 1.5 with sigma of 0.02
 N4-C14 = N4-C14A
 1.5 with sigma of 0.02
 N1-H1B = N1-H1A
 0.93 with sigma of 0.02
 N3-H3
 0.93 with sigma of 0.02
 N4-C15 \\sim N4-C15A
 with sigma of 0.04
3. Restrained planarity
 H1B, H1A, N1, C1
 with sigma of 0.1
4. Rigid body (RIGU) restrains
 N4, C14A, C15A, C16A, C21A, C20A, C19A, C18A, C17A
 with sigma for 1-2 distances of 0.001 and sigma for 1-3 distances of 0.002
 N4, C14, C15, C16, C17, C18, C19, C20, C21
 with sigma for 1-2 distances of 0.001 and sigma for 1-3 distances of 0.002
5. Others
 Sof(H4BC)=Sof(H4BD)=Sof(C14A)=Sof(H14A)=Sof(H14B)=Sof(C15A)=Sof(H15A)=
 Sof(O2A)=Sof(H2A)=Sof(C21A)=Sof(H21A)=Sof(C18A)=Sof(H18A)=Sof(C17A)=Sof(H17A)=
 Sof(C20A)=Sof(H20A)=Sof(C16A)=Sof(C19A)=Sof(H19A)=1-FVAR(1)
 Sof(H4AA)=Sof(H4AB)=Sof(O2)=Sof(H2)=Sof(C15)=Sof(H15)=Sof(C16)=Sof(C17)=
 Sof(H17)=Sof(C18)=Sof(H18)=Sof(C19)=Sof(H19)=Sof(C20)=Sof(H20)=Sof(C21)=
 Sof(H21)=Sof(C14)=Sof(H14C)=Sof(H14D)=FVAR(1)
6.a Ternary CH refined with riding coordinates:
 C15(H15), C15A(H15A)
6.b Secondary CH2 refined with riding coordinates:
 N4(H4BC,H4BD), N4(H4AA,H4AB), C4(H4A,H4B), C12(H12A,H12B), C13(H13A,H13B),
 C14A(H14A,H14B), C14(H14C,H14D)
6.c Aromatic/amide H refined with riding coordinates:
 N5(H5), N6(H6), C3(H3A), C7(H7), C8(H8), C10(H10), C11(H11), C17(H17),
 C18(H18), C19(H19), C20(H20), C21(H21), C26(H26), C21A(H21A), C18A(H18A),
 C17A(H17A), C20A(H20A), C19A(H19A)
6.d Idealised tetrahedral OH refined as rotating group:
 O2(H2), O2A(H2A)
;
_smtbx_masks_special_details
;
A solvent mask was calculated and 35 electrons were 
found in a volume of 139\%A^3^ in 1 void per unit cell. 
This is consistent with the presence of 
0.5[C3H8O] per formula unit 
which account for 34 electrons 
per unit cell.
;
_smtbx_masks_void_probe_radius 1.2
_smtbx_masks_void_truncation_radius 1.2
_olex2_submission_special_instructions 'No special instructions were received'

loop_
_space_group_symop_operation_xyz
'x, y, z'
'-x, -y, -z'

loop_
_atom_site_label
_atom_site_type_symbol
_atom_site_fract_x
_atom_site_fract_y
_atom_site_fract_z
_atom_site_U_iso_or_equiv
_atom_site_adp_type
_atom_site_occupancy
_atom_site_site_symmetry_order
_atom_site_calc_flag
_atom_site_refinement_flags_posn
_atom_site_refinement_flags_adp
_atom_site_refinement_flags_occupancy
_atom_site_disorder_assembly
_atom_site_disorder_group
S1 S -0.75987(13) -0.59295(8) -0.04387(5) 0.0176(2) Uani 1 1 d . . . . .
O1 O -0.5008(4) -0.1699(2) -0.01599(15) 0.0213(5) Uani 1 1 d . . . . .
O3 O 0.3759(5) 0.7699(3) 0.53931(17) 0.0331(7) Uani 1 1 d . . . . .
O4 O 0.5717(4) 0.6347(2) 0.54694(15) 0.0246(6) Uani 1 1 d . . . . .
O5 O 0.4744(4) 0.4329(2) 0.26918(15) 0.0205(5) Uani 1 1 d . . . . .
O6 O 0.4453(4) 0.8190(2) 0.25877(16) 0.0227(6) Uani 1 1 d . . . . .
N1 N -0.6824(5) -0.6436(3) 0.1003(2) 0.0231(7) Uani 1 1 d D . . . .
N2 N -0.7073(4) -0.4447(3) 0.09027(17) 0.0157(6) Uani 1 1 d . . . . .
N3 N -0.4288(5) -0.1446(3) 0.11802(18) 0.0176(6) Uani 1 1 d D . . . .
N4 N 0.6201(4) 0.2227(3) 0.30556(17) 0.0172(6) Uani 1 1 d D . . . .
H4BC H 0.660589 0.228105 0.357943 0.021 Uiso 0.511(8) 1 calc R U P A 2
H4BD H 0.578040 0.291506 0.299741 0.021 Uiso 0.511(8) 1 calc R U P A 2
H4AA H 0.586675 0.287473 0.288405 0.021 Uiso 0.489(8) 1 calc R U P A 1
H4AB H 0.638401 0.240461 0.359222 0.021 Uiso 0.489(8) 1 calc R U P A 1
N5 N 0.4747(4) 0.5647(3) 0.38363(17) 0.0165(6) Uani 1 1 d . . . . .
H5 H 0.481259 0.508844 0.411175 0.020 Uiso 1 1 calc R U . . .
N6 N 0.4591(4) 0.6270(2) 0.26483(17) 0.0155(6) Uani 1 1 d . . . . .
H6 H 0.452753 0.610095 0.213270 0.019 Uiso 1 1 calc R U . . .
O2 O 1.1430(8) 0.2629(5) 0.3208(4) 0.0264(17) Uani 0.489(8) 1 d D . P A 1
H2 H 1.128488 0.229179 0.273074 0.040 Uiso 0.489(8) 1 calc R U P A 1
C15 C 0.9652(10) 0.2956(7) 0.3382(5) 0.0182(16) Uani 0.489(8) 1 d D . P A 1
H15 H 0.952669 0.287416 0.393389 0.022 Uiso 0.489(8) 1 calc R U P A 1
C1 C -0.7090(5) -0.5567(3) 0.0586(2) 0.0161(6) Uani 1 1 d . . . . .
C2 C -0.7498(5) -0.3826(3) 0.0310(2) 0.0151(6) Uani 1 1 d . . . . .
C3 C -0.7803(5) -0.4472(3) -0.0438(2) 0.0169(7) Uani 1 1 d . . . . .
H3A H -0.809047 -0.416311 -0.089878 0.020 Uiso 1 1 calc R U . . .
C4 C -0.7490(5) -0.2513(3) 0.0525(2) 0.0185(7) Uani 1 1 d . . . . .
H4A H -0.778334 -0.230028 0.106649 0.022 Uiso 1 1 calc R U . . .
H4B H -0.850962 -0.229347 0.015807 0.022 Uiso 1 1 calc R U . . .
C5 C -0.5482(5) -0.1836(3) 0.0477(2) 0.0180(7) Uani 1 1 d . . . . .
C6 C -0.2324(5) -0.0851(3) 0.1312(2) 0.0174(7) Uani 1 1 d . . . . .
C7 C -0.1072(5) -0.1039(3) 0.1947(2) 0.0221(8) Uani 1 1 d . . . . .
H7 H -0.152937 -0.159149 0.224926 0.027 Uiso 1 1 calc R U . . .
C8 C 0.0849(5) -0.0423(3) 0.2143(2) 0.0220(7) Uani 1 1 d . . . . .
H8 H 0.169846 -0.056625 0.257227 0.026 Uiso 1 1 calc R U . . .
C9 C 0.1527(5) 0.0405(3) 0.1709(2) 0.0187(7) Uani 1 1 d . . . . .
C10 C 0.0269(6) 0.0565(3) 0.1075(2) 0.0233(8) Uani 1 1 d . . . . .
H10 H 0.072560 0.111303 0.076979 0.028 Uiso 1 1 calc R U . . .
C11 C -0.1641(6) -0.0050(3) 0.0868(2) 0.0231(8) Uani 1 1 d . . . . .
H11 H -0.247228 0.007464 0.042698 0.028 Uiso 1 1 calc R U . . .
C12 C 0.3576(5) 0.1143(3) 0.1926(2) 0.0183(7) Uani 1 1 d . . . . .
H12A H 0.441329 0.079618 0.156420 0.022 Uiso 1 1 calc R U . . .
H12B H 0.351242 0.195876 0.184657 0.022 Uiso 1 1 calc R U . . .
C13 C 0.4523(5) 0.1214(3) 0.2769(2) 0.0212(7) Uani 1 1 d . . . . .
H13A H 0.352721 0.130124 0.311848 0.025 Uiso 1 1 calc R U . . .
H13B H 0.499438 0.046022 0.280515 0.025 Uiso 1 1 calc R U . . .
C14A C 0.7939(13) 0.2104(14) 0.2621(6) 0.015(2) Uani 0.511(8) 1 d D . P A 2
H14A H 0.812114 0.126415 0.253936 0.018 Uiso 0.511(8) 1 calc R U P A 2
H14B H 0.761191 0.228955 0.209429 0.018 Uiso 0.511(8) 1 calc R U P A 2
C16 C 0.962(3) 0.4235(11) 0.3323(8) 0.019(2) Uani 0.489(8) 1 d D . P A 1
C17 C 0.995(4) 0.4621(14) 0.2632(11) 0.023(3) Uani 0.489(8) 1 d D . P A 1
H17 H 1.016693 0.406469 0.219348 0.027 Uiso 0.489(8) 1 calc R U P A 1
C18 C 0.999(4) 0.5797(14) 0.2573(12) 0.025(3) Uani 0.489(8) 1 d D . P A 1
H18 H 1.016394 0.603849 0.209243 0.030 Uiso 0.489(8) 1 calc R U P A 1
C19 C 0.976(4) 0.6620(17) 0.3229(10) 0.023(3) Uani 0.489(8) 1 d D . P A 1
H19 H 0.982725 0.743362 0.320381 0.027 Uiso 0.489(8) 1 calc R U P A 1
C20 C 0.944(4) 0.6246(13) 0.3922(11) 0.021(3) Uani 0.489(8) 1 d D . P A 1
H20 H 0.925936 0.680391 0.436562 0.026 Uiso 0.489(8) 1 calc R U P A 1
C21 C 0.938(3) 0.5065(11) 0.3964(9) 0.019(2) Uani 0.489(8) 1 d D . P A 1
H21 H 0.917679 0.482026 0.444099 0.022 Uiso 0.489(8) 1 calc R U P A 1
C22 C 0.4726(6) 0.6954(3) 0.5107(2) 0.0206(7) Uani 1 1 d . . . . .
C23 C 0.4691(5) 0.6772(3) 0.4224(2) 0.0163(7) Uani 1 1 d . . . . .
C24 C 0.4707(5) 0.5351(3) 0.3039(2) 0.0164(7) Uani 1 1 d . . . . .
C25 C 0.4566(5) 0.7439(3) 0.2996(2) 0.0166(7) Uani 1 1 d . . . . .
C26 C 0.4631(5) 0.7673(3) 0.3838(2) 0.0179(7) Uani 1 1 d . . . . .
H26 H 0.463214 0.845435 0.411886 0.022 Uiso 1 1 calc R U . . .
C15A C 0.9871(11) 0.2886(7) 0.3031(6) 0.0213(16) Uani 0.511(8) 1 d D . P A 2
H15A H 1.088020 0.273392 0.268773 0.026 Uiso 0.511(8) 1 calc R U P A 2
O2A O 1.0421(8) 0.2515(5) 0.3750(3) 0.0277(16) Uani 0.511(8) 1 d . . P A 2
H2A H 1.163736 0.270636 0.389185 0.042 Uiso 0.511(8) 1 calc R U P A 2
C21A C 0.935(3) 0.4807(11) 0.3846(9) 0.023(3) Uani 0.511(8) 1 d D . P A 2
H21A H 0.912382 0.439122 0.425436 0.028 Uiso 0.511(8) 1 calc R U P A 2
C18A C 0.982(3) 0.5995(12) 0.2636(10) 0.020(2) Uani 0.511(8) 1 d D . P A 2
H18A H 0.996391 0.639503 0.221434 0.024 Uiso 0.511(8) 1 calc R U P A 2
C17A C 0.992(3) 0.4797(12) 0.2530(9) 0.021(2) Uani 0.511(8) 1 d D . P A 2
H17A H 1.012514 0.437998 0.203481 0.025 Uiso 0.511(8) 1 calc R U P A 2
C20A C 0.928(4) 0.6019(12) 0.3970(10) 0.023(3) Uani 0.511(8) 1 d D . P A 2
H20A H 0.908553 0.643444 0.446677 0.028 Uiso 0.511(8) 1 calc R U P A 2
C16A C 0.973(3) 0.4199(11) 0.3144(8) 0.020(2) Uani 0.511(8) 1 d D . P A 2
C19A C 0.951(3) 0.6616(15) 0.3353(9) 0.021(3) Uani 0.511(8) 1 d D . P A 2
H19A H 0.944413 0.743867 0.342390 0.025 Uiso 0.511(8) 1 calc R U P A 2
C14 C 0.8067(15) 0.2025(14) 0.2807(7) 0.015(2) Uani 0.489(8) 1 d D . P A 1
H14C H 0.808042 0.212945 0.225845 0.018 Uiso 0.489(8) 1 calc R U P A 1
H14D H 0.828301 0.121069 0.283724 0.018 Uiso 0.489(8) 1 calc R U P A 1
H1A H -0.653(6) -0.712(3) 0.072(2) 0.028(12) Uiso 1 1 d D . . . .
H1B H -0.649(6) -0.610(4) 0.1537(12) 0.019(11) Uiso 1 1 d D . . . .
H3 H -0.477(6) -0.175(4) 0.1581(19) 0.017(10) Uiso 1 1 d D . . . .

loop_
_atom_site_aniso_label
_atom_site_aniso_U_11
_atom_site_aniso_U_22
_atom_site_aniso_U_33
_atom_site_aniso_U_23
_atom_site_aniso_U_13
_atom_site_aniso_U_12
S1 0.0180(4) 0.0164(4) 0.0154(4) -0.0011(3) 0.0016(3) 0.0002(3)
O1 0.0282(14) 0.0161(12) 0.0193(12) 0.0035(10) 0.0067(11) 0.0007(10)
O3 0.0486(19) 0.0384(17) 0.0179(13) 0.0071(12) 0.0108(13) 0.0193(15)
O4 0.0312(15) 0.0258(14) 0.0165(12) 0.0089(11) -0.0014(11) 0.0034(11)
O5 0.0277(14) 0.0173(12) 0.0176(12) 0.0031(10) 0.0035(10) 0.0080(10)
O6 0.0308(15) 0.0191(13) 0.0210(13) 0.0066(10) 0.0071(11) 0.0076(11)
N1 0.0343(18) 0.0166(15) 0.0202(15) 0.0054(12) 0.0077(13) 0.0051(13)
N2 0.0141(13) 0.0148(13) 0.0178(14) 0.0025(11) 0.0029(11) 0.0025(11)
N3 0.0201(15) 0.0152(14) 0.0172(14) 0.0046(11) 0.0032(11) 0.0007(11)
N4 0.0203(13) 0.0167(14) 0.0151(13) 0.0019(11) 0.0021(11) 0.0073(11)
N5 0.0197(14) 0.0167(14) 0.0136(13) 0.0043(11) 0.0011(11) 0.0045(11)
N6 0.0215(15) 0.0131(13) 0.0131(13) 0.0030(10) 0.0041(11) 0.0051(11)
O2 0.015(3) 0.031(3) 0.030(3) -0.002(2) 0.002(2) 0.008(2)
C15 0.019(3) 0.021(3) 0.013(4) 0.002(2) 0.001(3) 0.002(2)
C1 0.0118(15) 0.0195(16) 0.0162(15) 0.0023(13) 0.0033(12) 0.0009(12)
C2 0.0112(14) 0.0152(15) 0.0179(16) 0.0024(12) 0.0008(12) 0.0017(12)
C3 0.0173(16) 0.0162(16) 0.0161(16) 0.0040(13) -0.0013(13) 0.0024(13)
C4 0.0164(16) 0.0154(16) 0.0258(18) 0.0067(13) 0.0051(13) 0.0049(13)
C5 0.0193(17) 0.0126(15) 0.0233(17) 0.0035(13) 0.0051(13) 0.0056(13)
C6 0.0191(17) 0.0145(15) 0.0171(16) -0.0004(12) 0.0039(13) 0.0017(13)
C7 0.0194(17) 0.0187(17) 0.032(2) 0.0130(15) 0.0054(15) 0.0033(14)
C8 0.0183(17) 0.0224(18) 0.0287(19) 0.0117(15) 0.0045(14) 0.0065(14)
C9 0.0182(17) 0.0163(16) 0.0215(17) 0.0020(13) 0.0059(13) 0.0031(13)
C10 0.029(2) 0.0212(18) 0.0174(17) 0.0042(14) 0.0031(14) -0.0042(15)
C11 0.0263(19) 0.0238(18) 0.0175(17) 0.0069(14) 0.0018(14) -0.0028(15)
C12 0.0191(17) 0.0185(16) 0.0159(16) 0.0025(13) 0.0030(13) -0.0002(13)
C13 0.0176(17) 0.0230(18) 0.0278(19) 0.0135(15) 0.0070(14) 0.0058(14)
C14A 0.013(2) 0.018(4) 0.017(5) 0.006(4) -0.002(2) 0.008(2)
C16 0.014(5) 0.021(3) 0.018(5) 0.003(3) -0.007(4) -0.001(3)
C17 0.017(5) 0.029(4) 0.025(5) 0.011(3) -0.001(4) 0.010(4)
C18 0.023(7) 0.029(5) 0.026(5) 0.012(3) 0.004(4) 0.011(4)
C19 0.018(7) 0.025(4) 0.029(5) 0.011(3) 0.006(4) 0.004(4)
C20 0.017(6) 0.021(4) 0.026(4) 0.007(3) 0.004(3) 0.000(4)
C21 0.013(5) 0.020(4) 0.018(4) 0.003(3) -0.006(3) -0.003(4)
C22 0.0233(18) 0.0208(17) 0.0141(16) 0.0023(13) 0.0005(13) -0.0037(14)
C23 0.0108(15) 0.0241(17) 0.0128(15) 0.0014(13) 0.0018(12) 0.0026(13)
C24 0.0147(15) 0.0189(16) 0.0177(16) 0.0073(13) 0.0019(12) 0.0055(13)
C25 0.0167(16) 0.0161(16) 0.0174(16) 0.0041(13) 0.0030(12) 0.0031(12)
C26 0.0200(17) 0.0181(16) 0.0151(16) 0.0005(13) 0.0051(13) 0.0034(13)
C15A 0.016(3) 0.025(3) 0.021(4) 0.005(3) -0.001(3) 0.003(2)
O2A 0.021(3) 0.029(3) 0.032(3) 0.012(2) -0.006(2) 0.002(2)
C21A 0.022(5) 0.021(4) 0.024(5) 0.003(3) 0.001(4) -0.004(4)
C18A 0.012(5) 0.025(4) 0.025(4) 0.007(3) 0.003(3) 0.004(4)
C17A 0.018(5) 0.025(4) 0.016(4) 0.003(3) -0.008(3) 0.003(4)
C20A 0.022(6) 0.021(4) 0.024(4) 0.004(3) 0.002(3) -0.002(5)
C16A 0.013(5) 0.025(3) 0.018(5) 0.004(3) -0.007(4) 0.003(3)
C19A 0.015(6) 0.023(4) 0.026(5) 0.007(3) 0.004(4) 0.004(4)
C14 0.016(2) 0.017(4) 0.013(4) 0.006(4) -0.001(2) 0.006(2)

loop_
_atom_type_symbol
_atom_type_description
_atom_type_scat_dispersion_real
_atom_type_scat_dispersion_imag
_atom_type_scat_source
C C 0.0033 0.0016 'International Tables Vol C Tables 4.2.6.8 and 6.1.1.4'
H H 0.0000 0.0000 'International Tables Vol C Tables 4.2.6.8 and 6.1.1.4'
N N 0.0061 0.0033 'International Tables Vol C Tables 4.2.6.8 and 6.1.1.4'
O O 0.0106 0.0060 'International Tables Vol C Tables 4.2.6.8 and 6.1.1.4'
S S 0.1246 0.1234 'International Tables Vol C Tables 4.2.6.8 and 6.1.1.4'

loop_
_geom_angle_atom_site_label_1
_geom_angle_atom_site_label_2
_geom_angle_atom_site_label_3
_geom_angle
_geom_angle_site_symmetry_1
_geom_angle_site_symmetry_3
_geom_angle_publ_flag
C3 S1 C1 88.89(17) . . ?
C1 N1 H1A 115(3) . . ?
C1 N1 H1B 110(3) . . ?
H1A N1 H1B 130(4) . . ?
C1 N2 C2 109.6(3) . . ?
C5 N3 C6 126.8(3) . . ?
C5 N3 H3 113(3) . . ?
C6 N3 H3 119(3) . . ?
H4BC N4 H4BD 107.7 . . ?
H4AA N4 H4AB 107.4 . . ?
C13 N4 H4BC 108.9 . . ?
C13 N4 H4BD 108.9 . . ?
C13 N4 H4AA 108.3 . . ?
C13 N4 H4AB 108.3 . . ?
C13 N4 C14A 113.5(6) . . ?
C14A N4 H4BC 108.9 . . ?
C14A N4 H4BD 108.9 . . ?
C14 N4 H4AA 108.3 . . ?
C14 N4 H4AB 108.3 . . ?
C14 N4 C13 115.7(6) . . ?
C23 N5 H5 118.5 . . ?
C23 N5 C24 122.9(3) . . ?
C24 N5 H5 118.5 . . ?
C24 N6 H6 117.1 . . ?
C24 N6 C25 125.7(3) . . ?
C25 N6 H6 117.1 . . ?
C15 O2 H2 109.5 . . ?
O2 C15 H15 108.7 . . ?
O2 C15 C16 110.5(10) . . ?
O2 C15 C14 104.4(7) . . ?
C16 C15 H15 108.7 . . ?
C16 C15 C14 115.5(11) . . ?
C14 C15 H15 108.7 . . ?
N1 C1 S1 119.9(3) . . ?
N2 C1 S1 115.2(3) . . ?
N2 C1 N1 124.8(3) . . ?
N2 C2 C4 119.6(3) . . ?
C3 C2 N2 115.6(3) . . ?
C3 C2 C4 124.7(3) . . ?
S1 C3 H3A 124.7 . . ?
C2 C3 S1 110.6(3) . . ?
C2 C3 H3A 124.7 . . ?
C2 C4 H4A 109.8 . . ?
C2 C4 H4B 109.8 . . ?
C2 C4 C5 109.4(3) . . ?
H4A C4 H4B 108.3 . . ?
C5 C4 H4A 109.8 . . ?
C5 C4 H4B 109.8 . . ?
O1 C5 N3 124.1(3) . . ?
O1 C5 C4 121.6(3) . . ?
N3 C5 C4 114.2(3) . . ?
C7 C6 N3 117.4(3) . . ?
C11 C6 N3 123.0(3) . . ?
C11 C6 C7 119.5(3) . . ?
C6 C7 H7 119.7 . . ?
C6 C7 C8 120.5(3) . . ?
C8 C7 H7 119.7 . . ?
C7 C8 H8 119.9 . . ?
C7 C8 C9 120.2(3) . . ?
C9 C8 H8 119.9 . . ?
C8 C9 C12 122.0(3) . . ?
C10 C9 C8 118.3(3) . . ?
C10 C9 C12 119.7(3) . . ?
C9 C10 H10 118.9 . . ?
C9 C10 C11 122.2(3) . . ?
C11 C10 H10 118.9 . . ?
C6 C11 H11 120.3 . . ?
C10 C11 C6 119.3(4) . . ?
C10 C11 H11 120.3 . . ?
C9 C12 H12A 108.8 . . ?
C9 C12 H12B 108.8 . . ?
H12A C12 H12B 107.7 . . ?
C13 C12 C9 113.8(3) . . ?
C13 C12 H12A 108.8 . . ?
C13 C12 H12B 108.8 . . ?
N4 C13 C12 113.0(3) . . ?
N4 C13 H13A 109.0 . . ?
N4 C13 H13B 109.0 . . ?
C12 C13 H13A 109.0 . . ?
C12 C13 H13B 109.0 . . ?
H13A C13 H13B 107.8 . . ?
N4 C14A H14A 108.4 . . ?
N4 C14A H14B 108.4 . . ?
H14A C14A H14B 107.4 . . ?
C15A C14A N4 115.7(9) . . ?
C15A C14A H14A 108.4 . . ?
C15A C14A H14B 108.4 . . ?
C17 C16 C15 120.5(10) . . ?
C21 C16 C15 120.9(9) . . ?
C21 C16 C17 118.4(11) . . ?
C16 C17 H17 119.2 . . ?
C18 C17 C16 121.5(15) . . ?
C18 C17 H17 119.2 . . ?
C17 C18 H18 120.5 . . ?
C17 C18 C19 119.0(17) . . ?
C19 C18 H18 120.5 . . ?
C18 C19 H19 120.0 . . ?
C18 C19 C20 119.9(16) . . ?
C20 C19 H19 120.0 . . ?
C19 C20 H20 119.9 . . ?
C21 C20 C19 120.1(15) . . ?
C21 C20 H20 119.9 . . ?
C16 C21 C20 120.9(13) . . ?
C16 C21 H21 119.5 . . ?
C20 C21 H21 119.5 . . ?
O3 C22 O4 127.2(3) . . ?
O3 C22 C23 115.9(3) . . ?
O4 C22 C23 116.9(3) . . ?
N5 C23 C22 116.5(3) . . ?
C26 C23 N5 121.4(3) . . ?
C26 C23 C22 122.0(3) . . ?
O5 C24 N5 122.5(3) . . ?
O5 C24 N6 122.3(3) . . ?
N5 C24 N6 115.1(3) . . ?
O6 C25 N6 120.2(3) . . ?
O6 C25 C26 124.5(3) . . ?
N6 C25 C26 115.4(3) . . ?
C23 C26 C25 119.4(3) . . ?
C23 C26 H26 120.3 . . ?
C25 C26 H26 120.3 . . ?
C14A C15A H15A 108.1 . . ?
C14A C15A C16A 111.3(12) . . ?
O2A C15A C14A 107.4(7) . . ?
O2A C15A H15A 108.1 . . ?
O2A C15A C16A 113.7(8) . . ?
C16A C15A H15A 108.1 . . ?
C15A O2A H2A 109.5 . . ?
C20A C21A H21A 119.3 . . ?
C16A C21A H21A 119.3 . . ?
C16A C21A C20A 121.5(13) . . ?
C17A C18A H18A 119.7 . . ?
C17A C18A C19A 120.6(16) . . ?
C19A C18A H18A 119.7 . . ?
C18A C17A H17A 119.8 . . ?
C18A C17A C16A 120.5(14) . . ?
C16A C17A H17A 119.8 . . ?
C21A C20A H20A 120.4 . . ?
C21A C20A C19A 119.1(15) . . ?
C19A C20A H20A 120.4 . . ?
C21A C16A C15A 120.7(9) . . ?
C21A C16A C17A 118.8(11) . . ?
C17A C16A C15A 120.5(10) . . ?
C18A C19A C20A 119.4(15) . . ?
C18A C19A H19A 120.3 . . ?
C20A C19A H19A 120.3 . . ?
N4 C14 C15 105.7(8) . . ?
N4 C14 H14C 110.6 . . ?
N4 C14 H14D 110.6 . . ?
C15 C14 H14C 110.6 . . ?
C15 C14 H14D 110.6 . . ?
H14C C14 H14D 108.7 . . ?

loop_
_geom_bond_atom_site_label_1
_geom_bond_atom_site_label_2
_geom_bond_distance
_geom_bond_site_symmetry_2
_geom_bond_publ_flag
S1 C1 1.738(4) . ?
S1 C3 1.721(4) . ?
O1 C5 1.233(4) . ?
O3 C22 1.250(5) . ?
O4 C22 1.255(5) . ?
O5 C24 1.236(4) . ?
O6 C25 1.230(4) . ?
N1 C1 1.370(5) . ?
N1 H1A 0.921(19) . ?
N1 H1B 0.925(19) . ?
N2 C1 1.315(4) . ?
N2 C2 1.393(4) . ?
N3 C5 1.353(5) . ?
N3 C6 1.416(5) . ?
N3 H3 0.922(19) . ?
N4 H4BC 0.9100 . ?
N4 H4BD 0.9100 . ?
N4 H4AA 0.9100 . ?
N4 H4AB 0.9100 . ?
N4 C13 1.497(5) . ?
N4 C14A 1.528(10) . ?
N4 C14 1.468(11) . ?
N5 H5 0.8800 . ?
N5 C23 1.365(4) . ?
N5 C24 1.369(4) . ?
N6 H6 0.8800 . ?
N6 C24 1.376(4) . ?
N6 C25 1.387(4) . ?
O2 H2 0.8400 . ?
O2 C15 1.410(7) . ?
C15 H15 1.0000 . ?
C15 C16 1.512(12) . ?
C15 C14 1.539(12) . ?
C2 C3 1.356(5) . ?
C2 C4 1.502(5) . ?
C3 H3A 0.9500 . ?
C4 H4A 0.9900 . ?
C4 H4B 0.9900 . ?
C4 C5 1.529(5) . ?
C6 C7 1.393(5) . ?
C6 C11 1.390(5) . ?
C7 H7 0.9500 . ?
C7 C8 1.395(5) . ?
C8 H8 0.9500 . ?
C8 C9 1.400(5) . ?
C9 C10 1.381(5) . ?
C9 C12 1.522(5) . ?
C10 H10 0.9500 . ?
C10 C11 1.389(5) . ?
C11 H11 0.9500 . ?
C12 H12A 0.9900 . ?
C12 H12B 0.9900 . ?
C12 C13 1.517(5) . ?
C13 H13A 0.9900 . ?
C13 H13B 0.9900 . ?
C14A H14A 0.9900 . ?
C14A H14B 0.9900 . ?
C14A C15A 1.521(11) . ?
C16 C17 1.400(11) . ?
C16 C21 1.383(11) . ?
C17 H17 0.9500 . ?
C17 C18 1.387(12) . ?
C18 H18 0.9500 . ?
C18 C19 1.394(12) . ?
C19 H19 0.9500 . ?
C19 C20 1.394(12) . ?
C20 H20 0.9500 . ?
C20 C21 1.384(11) . ?
C21 H21 0.9500 . ?
C22 C23 1.516(5) . ?
C23 C26 1.349(5) . ?
C25 C26 1.439(5) . ?
C26 H26 0.9500 . ?
C15A H15A 1.0000 . ?
C15A O2A 1.428(10) . ?
C15A C16A 1.521(11) . ?
O2A H2A 0.8400 . ?
C21A H21A 0.9500 . ?
C21A C20A 1.394(11) . ?
C21A C16A 1.378(11) . ?
C18A H18A 0.9500 . ?
C18A C17A 1.384(11) . ?
C18A C19A 1.387(11) . ?
C17A H17A 0.9500 . ?
C17A C16A 1.392(11) . ?
C20A H20A 0.9500 . ?
C20A C19A 1.399(11) . ?
C19A H19A 0.9500 . ?
C14 H14C 0.9900 . ?
C14 H14D 0.9900 . ?

loop_
_geom_hbond_atom_site_label_D
_geom_hbond_atom_site_label_H
_geom_hbond_atom_site_label_A
_geom_hbond_distance_DH
_geom_hbond_distance_HA
_geom_hbond_distance_DA
_geom_hbond_angle_DHA
_geom_hbond_site_symmetry_A
_geom_hbond_publ_flag
N4 H4BD O5 0.91 2.02 2.925(4) 171.3 . yes
N4 H4AB O3 0.91 1.81 2.694(4) 161.6 2_666 yes
N5 H5 O4 0.88 1.95 2.806(4) 164.2 2_666 yes
N6 H6 N2 0.88 2.22 3.034(4) 153.3 1_665 yes
C13 H13A O2 0.99 2.28 3.002(6) 128.8 1_455 yes
O2A H2A O4 0.84 2.07 2.871(6) 158.6 2_766 yes
N1 H1A O1 0.921(19) 2.05(2) 2.942(4) 162(4) 2_445 yes
N1 H1B O5 0.925(19) 2.03(2) 2.933(4) 165(4) 1_445 yes
N3 H3 O6 0.922(19) 1.92(2) 2.803(4) 160(4) 1_445 yes

loop_
_geom_torsion_atom_site_label_1
_geom_torsion_atom_site_label_2
_geom_torsion_atom_site_label_3
_geom_torsion_atom_site_label_4
_geom_torsion
_geom_torsion_site_symmetry_1
_geom_torsion_site_symmetry_2
_geom_torsion_site_symmetry_3
_geom_torsion_site_symmetry_4
_geom_torsion_publ_flag
O3 C22 C23 N5 -145.7(3) . . . . ?
O3 C22 C23 C26 35.1(5) . . . . ?
O4 C22 C23 N5 34.4(5) . . . . ?
O4 C22 C23 C26 -144.8(4) . . . . ?
O6 C25 C26 C23 177.9(4) . . . . ?
N2 C2 C3 S1 0.7(4) . . . . ?
N2 C2 C4 C5 94.0(4) . . . . ?
N3 C6 C7 C8 -175.9(3) . . . . ?
N3 C6 C11 C10 175.1(3) . . . . ?
N4 C14A C15A O2A 64.4(12) . . . . ?
N4 C14A C15A C16A -60.7(12) . . . . ?
N5 C23 C26 C25 1.9(5) . . . . ?
N6 C25 C26 C23 -0.7(5) . . . . ?
O2 C15 C16 C17 54.5(16) . . . . ?
O2 C15 C16 C21 -121.0(13) . . . . ?
O2 C15 C14 N4 171.4(8) . . . . ?
C15 C16 C17 C18 -178.0(17) . . . . ?
C15 C16 C21 C20 176.9(15) . . . . ?
C1 S1 C3 C2 -0.4(3) . . . . ?
C1 N2 C2 C3 -0.7(4) . . . . ?
C1 N2 C2 C4 -177.7(3) . . . . ?
C2 N2 C1 S1 0.4(4) . . . . ?
C2 N2 C1 N1 -176.7(3) . . . . ?
C2 C4 C5 O1 79.0(4) . . . . ?
C2 C4 C5 N3 -99.0(4) . . . . ?
C3 S1 C1 N1 177.2(3) . . . . ?
C3 S1 C1 N2 0.0(3) . . . . ?
C3 C2 C4 C5 -82.6(4) . . . . ?
C4 C2 C3 S1 177.5(3) . . . . ?
C5 N3 C6 C7 -148.5(4) . . . . ?
C5 N3 C6 C11 35.1(5) . . . . ?
C6 N3 C5 O1 -1.4(6) . . . . ?
C6 N3 C5 C4 176.6(3) . . . . ?
C6 C7 C8 C9 0.9(6) . . . . ?
C7 C6 C11 C10 -1.3(6) . . . . ?
C7 C8 C9 C10 -1.9(6) . . . . ?
C7 C8 C9 C12 176.8(3) . . . . ?
C8 C9 C10 C11 1.3(6) . . . . ?
C8 C9 C12 C13 -19.4(5) . . . . ?
C9 C10 C11 C6 0.3(6) . . . . ?
C9 C12 C13 N4 -161.3(3) . . . . ?
C10 C9 C12 C13 159.3(3) . . . . ?
C11 C6 C7 C8 0.6(6) . . . . ?
C12 C9 C10 C11 -177.5(4) . . . . ?
C13 N4 C14A C15A -162.6(8) . . . . ?
C13 N4 C14 C15 -160.9(6) . . . . ?
C14A N4 C13 C12 -65.8(7) . . . . ?
C14A C15A C16A C21A 95.9(14) . . . . ?
C14A C15A C16A C17A -82.1(14) . . . . ?
C16 C15 C14 N4 -67.1(12) . . . . ?
C16 C17 C18 C19 3(2) . . . . ?
C17 C16 C21 C20 1(2) . . . . ?
C17 C18 C19 C20 -2(2) . . . . ?
C18 C19 C20 C21 1(2) . . . . ?
C19 C20 C21 C16 -1(2) . . . . ?
C21 C16 C17 C18 -2(2) . . . . ?
C22 C23 C26 C25 -178.9(3) . . . . ?
C23 N5 C24 O5 -179.4(3) . . . . ?
C23 N5 C24 N6 -0.4(5) . . . . ?
C24 N5 C23 C22 179.4(3) . . . . ?
C24 N5 C23 C26 -1.4(5) . . . . ?
C24 N6 C25 O6 -179.8(3) . . . . ?
C24 N6 C25 C26 -1.2(5) . . . . ?
C25 N6 C24 O5 -179.2(3) . . . . ?
C25 N6 C24 N5 1.8(5) . . . . ?
O2A C15A C16A C21A -25.6(17) . . . . ?
O2A C15A C16A C17A 156.4(11) . . . . ?
C21A C20A C19A C18A -1(2) . . . . ?
C18A C17A C16A C15A -179.1(16) . . . . ?
C18A C17A C16A C21A 2.8(19) . . . . ?
C17A C18A C19A C20A 0(2) . . . . ?
C20A C21A C16A C15A 177.6(16) . . . . ?
C20A C21A C16A C17A -4(2) . . . . ?
C16A C21A C20A C19A 3(2) . . . . ?
C19A C18A C17A C16A -1(2) . . . . ?
C14 N4 C13 C12 -80.4(7) . . . . ?
C14 C15 C16 C17 -63.7(16) . . . . ?
C14 C15 C16 C21 120.8(13) . . . . ?

loop_
_smtbx_masks_void_nr
_smtbx_masks_void_average_x
_smtbx_masks_void_average_y
_smtbx_masks_void_average_z
_smtbx_masks_void_volume
_smtbx_masks_void_count_electrons
_smtbx_masks_void_content
1 0.071 0.000 0.500 138.9 35.2 '1 C3H8O'
